data_7706073
loop_
_publ_author_name
'Yin, Kuan'
'Hua, Linyan'
'Qu, Liye'
'Yao, Quanyou'
'Wang, Yaorong'
'Yuan, Dan'
'You, Hongpeng'
'Yao, Yingming'

_publ_section_title
;
 Heterobimetallic rare earth metal-zinc catalysts for reactions of
 epoxides and CO<sub>2</sub> under ambient conditions.
;
_journal_issue 4
_journal_name_full 'Dalton transactions (Cambridge, England : 2003)'
_journal_page_first 1453
_journal_page_last 1464
_journal_paper_doi 10.1039/d0dt03772a
_journal_volume 50
_journal_year 2021
_chemical_formula_moiety 'C80 H126 N2 Nd2 O14 Zn'
_chemical_formula_sum 'C80 H126 N2 Nd2 O14 Zn'
_chemical_formula_weight 1693.67
_space_group_crystal_system triclinic
_space_group_IT_number 2
_space_group_name_Hall '-P 1'
_space_group_name_H-M_alt 'P -1'
_atom_sites_solution_hydrogens geom
_atom_sites_solution_primary iterative
_audit_creation_date 2020-12-04
_audit_creation_method
;
Olex2 1.2
(compiled 2018.05.29 svn.r3508 for OlexSys, GUI svn.r5506)
;
_audit_update_record
;
2020-12-11 deposited with the CCDC.	2020-12-15 downloaded from the CCDC.
;
_cell_angle_alpha 108.994(12)
_cell_angle_beta 93.290(14)
_cell_angle_gamma 90.941(14)
_cell_formula_units_Z 2
_cell_length_a 17.271(8)
_cell_length_b 17.417(8)
_cell_length_c 17.976(8)
_cell_measurement_reflns_used 8786
_cell_measurement_temperature 293(2)
_cell_measurement_theta_max 27.00
_cell_measurement_theta_min 2.36
_cell_volume 5101(4)
_computing_cell_refinement 'SAINT v8.37A (Bruker, 2015)'
_computing_data_reduction 'SAINT v8.37A (Bruker, 2015)'
_computing_molecular_graphics 'Olex2 (Dolomanov et al., 2009)'
_computing_publication_material 'Olex2 (Dolomanov et al., 2009)'
_computing_structure_refinement 'ShelXL (Sheldrick, 2015)'
_computing_structure_solution 'olex2.solve (Bourhis et al., 2015)'
_diffrn_ambient_temperature 293(2)
_diffrn_measured_fraction_theta_full 0.998
_diffrn_measured_fraction_theta_max 0.998
_diffrn_measurement_device_type 'Bruker APEX-II CCD'
_diffrn_measurement_method '\f and \w scans'
_diffrn_radiation_type MoK\a
_diffrn_radiation_wavelength 0.71073
_diffrn_reflns_av_R_equivalents 0.1287
_diffrn_reflns_av_unetI/netI 0.1014
_diffrn_reflns_Laue_measured_fraction_full 0.998
_diffrn_reflns_Laue_measured_fraction_max 0.998
_diffrn_reflns_limit_h_max 21
_diffrn_reflns_limit_h_min -21
_diffrn_reflns_limit_k_max 21
_diffrn_reflns_limit_k_min -21
_diffrn_reflns_limit_l_max 21
_diffrn_reflns_limit_l_min -21
_diffrn_reflns_number 105338
_diffrn_reflns_point_group_measured_fraction_full 0.998
_diffrn_reflns_point_group_measured_fraction_max 0.998
_diffrn_reflns_theta_full 25.242
_diffrn_reflns_theta_max 25.681
_diffrn_reflns_theta_min 2.246
_diffrn_standards_number 0
_exptl_absorpt_coefficient_mu 1.284
_exptl_absorpt_correction_T_min 0.5335
_exptl_absorpt_correction_type multi-scan
_exptl_absorpt_process_details
;
SADABS-2014/5 (Bruker,2014/5) was used for absorption correction.
wR2(int) was 0.1556 before and 0.1059 after correction.
The Ratio of minimum to maximum transmission is 0.7156.
The \l/2 correction factor is Not present.
;
_exptl_crystal_colour 'metallic light blue'
_exptl_crystal_colour_lustre metallic
_exptl_crystal_colour_modifier light
_exptl_crystal_colour_primary blue
_exptl_crystal_density_diffrn 1.103
_exptl_crystal_description block
_exptl_crystal_F_000 1764
_exptl_crystal_size_max 0.3
_exptl_crystal_size_mid 0.2
_exptl_crystal_size_min 0.2
_exptl_transmission_factor_max 0.7455
_exptl_transmission_factor_min 0.5155
_refine_diff_density_max 4.618
_refine_diff_density_min -1.890
_refine_diff_density_rms 0.237
_refine_ls_extinction_method none
_refine_ls_goodness_of_fit_ref 1.030
_refine_ls_hydrogen_treatment constr
_refine_ls_matrix_type full
_refine_ls_number_parameters 906
_refine_ls_number_reflns 19329
_refine_ls_number_restraints 1778
_refine_ls_restrained_S_all 1.006
_refine_ls_R_factor_all 0.2021
_refine_ls_R_factor_gt 0.1306
_refine_ls_shift/su_max 0.000
_refine_ls_shift/su_mean 0.000
_refine_ls_structure_factor_coef Fsqd
_refine_ls_weighting_details 'w=1/[\s^2^(Fo^2^)+(0.1679P)^2^+146.9265P] where P=(Fo^2^+2Fc^2^)/3'
_refine_ls_weighting_scheme calc
_refine_ls_wR_factor_gt 0.3237
_refine_ls_wR_factor_ref 0.3946
_reflns_Friedel_coverage 0.000
_reflns_number_gt 11018
_reflns_number_total 19329
_reflns_threshold_expression 'I > 2\s(I)'
_cod_data_source_file d0dt03772a2.cif
_cod_data_source_block b190926b_0m_a
_cod_depositor_comments 'Adding full bibliography for 7706065--7706075.cif.'
_cod_database_code 7706073
_shelx_shelxl_version_number 2014/7
_shelx_space_group_comment
;
The symmetry employed for this shelxl refinement is uniquely defined
by the following loop, which should always be used as a source of
symmetry information in preference to the above space-group names.
They are only intended as comments.
;
_shelx_estimated_absorpt_t_max 0.783
_shelx_estimated_absorpt_t_min 0.699
_olex2_refinement_description
;
1. Fixed Uiso
 At 1.2 times of:
  All C(H) groups, All C(H,H) groups
 At 1.5 times of:
  All C(H,H,H) groups
2. Restrained distances
 C02O-C02U
 2.2 with sigma of 0.02
 C023-C01B
 2.5 with sigma of 0.02
 C023-C029
 1.5 with sigma of 0.02
 C33-C02Y
 2.2 with sigma of 0.02
 C02D-C02U
 1.5 with sigma of 0.02
 C027-C02G
 1.5 with sigma of 0.02
3. Rigid bond restraints
 C023, C029
 with sigma for 1-2 distances of 1.5 and sigma for 1-3 distances of 0.01
 O4, C00Q
 with sigma for 1-2 distances of 0.001 and sigma for 1-3 distances of 0.001
4. Uiso/Uaniso restraints and constraints
C00I \\sim C00L \\sim C00N \\sim C00O \\sim C00P \\sim C00Q \\sim C00R \\sim
C00S \\sim C00T \\sim C00U \\sim C00V \\sim C00W \\sim C00X \\sim C00Y \\sim
C00Z \\sim C010 \\sim C011 \\sim C012 \\sim C013 \\sim C014 \\sim C015 \\sim
C016 \\sim C017 \\sim C018 \\sim C019 \\sim C01A \\sim C01B \\sim C01C \\sim
C01D \\sim C01E \\sim C01F \\sim C01G \\sim C01H \\sim C01I \\sim C01J \\sim
C01K \\sim C01M \\sim C01N \\sim C01O \\sim C01P \\sim C01Q \\sim C01R \\sim
C01S \\sim C01T \\sim C01V \\sim C01W \\sim C01X \\sim C01Y \\sim C01Z \\sim
C020 \\sim C022 \\sim C023 \\sim C024 \\sim C025 \\sim C026 \\sim C027 \\sim
C028 \\sim C029 \\sim C02A \\sim C02B \\sim C02C \\sim C02D \\sim C02F \\sim
C02G \\sim C02I \\sim C02J \\sim C02M \\sim C02N \\sim C02O \\sim C02Q \\sim
C02R \\sim C02S \\sim C02T \\sim C02U \\sim C02X \\sim C02Y \\sim C24 \\sim C33
\\sim C42 \\sim C23: within 3.8A with sigma of 0.01 and sigma for terminal
atoms of 0.02
O4 \\sim O10 \\sim O12 \\sim O13 \\sim O5 \\sim O1 \\sim O11 \\sim O3 \\sim O6
\\sim O2 \\sim O9 \\sim O7 \\sim O14 \\sim O8: within 3.8A with sigma of 0.01
and sigma for terminal atoms of 0.02
5.a Secondary CH2 refined with riding coordinates:
 C00L(H00a,H00b), C00R(H00c,H00d), C00S(H00e,H00f), C00U(H00j,H00k), C00X(H00l,
 H00m), C00Y(H00n,H00o), C00Z(H00q,H00r), C014(H01a,H01b), C016(H01c,H01d),
 C018(H01e,H01f), C01E(H01m,H01n), C01F(H01o,H01p), C01G(H01q,H01r), C01I(H01s,
 H01t), C01J(H01u,H01v), C01W(H2aa,Hf), C02A(H02m,H02n), C02F(H02r,H02s),
 C02Q(H5aa,Ho), C02X(H0ba,Hx)
5.b Aromatic/amide H refined with riding coordinates:
 C00P(H00P), C015(H015), C01M(H01w), C01N(H01x), C01P(H01z), C01T(H0aa),
 C020(H020), C028(H028)
5.c Fitted hexagon refined as free rotating group:
 C029(C020,C027,C028,C01K,C01B)
5.d Idealised Me refined as rotating group:
 C00T(H00g,H00h,H00i), C01A(H01g,H01h,H01i), C01D(H01j,H01k,H01l), C01O(H01y,H,
 Ha), C01R(H01,Hb,Hc), C01V(H1aa,Hd,He), C01Z(H3aa,Hg,Hh), C022(H02a,H02b,H02c),
  C024(H02d,H02e,H02f), C025(H02g,H02h,H02i), C026(H02j,H02k,H02l), C02C(H02o,
 H02p,H02q), C02I(H02t,H02u,H02v), C02J(H02w,H02x,H02y), C02M(H02z,Hi,Hj),
 C02N(H02,Hk,Hl), C02O(H4aa,Hm,Hn), C02R(H6aa,Hp,Hq), C02S(H7aa,Hr,Hs),
 C02T(H8aa,Ht,Hu), C02U(H9aa,Hv,Hw), C02Y(H1ba,Hy,Hz), C24(H24a,H24b,H24c),
 C33(H33a,H33b,H33c), C42(H42a,H42b,H42c), C23(H23a,H23b,H23c)
;
_olex2_submission_special_instructions 'No special instructions were received'

loop_
_space_group_symop_operation_xyz
'x, y, z'
'-x, -y, -z'

loop_
_atom_site_label
_atom_site_type_symbol
_atom_site_fract_x
_atom_site_fract_y
_atom_site_fract_z
_atom_site_U_iso_or_equiv
_atom_site_adp_type
_atom_site_occupancy
_atom_site_site_symmetry_order
_atom_site_calc_flag
_atom_site_refinement_flags_posn
_atom_site_refinement_flags_adp
_atom_site_refinement_flags_occupancy
_atom_site_disorder_assembly
_atom_site_disorder_group
Nd1 Nd 0.45853(6) 0.18169(5) 0.38978(5) 0.0456(3) Uani 1 1 d . . . . .
Nd2 Nd 0.19982(6) 0.41089(5) 0.69096(5) 0.0475(3) Uani 1 1 d . . . . .
Zn1 Zn 0.29136(13) 0.30040(14) 0.49752(12) 0.0593(6) Uani 1 1 d . . . . .
O4 O 0.5647(7) 0.2013(6) 0.4696(6) 0.0545(19) Uani 1 1 d . U . . .
O10 O 0.3049(7) 0.3660(7) 0.6074(6) 0.0555(19) Uani 1 1 d . U . . .
O12 O 0.3352(6) 0.4783(7) 0.7510(6) 0.049(2) Uani 1 1 d . U . . .
O13 O 0.2121(7) 0.3443(7) 0.7791(6) 0.056(2) Uani 1 1 d . U . . .
O5 O 0.3583(7) 0.2080(7) 0.4766(6) 0.0572(19) Uani 1 1 d . U . . .
O1 O 0.5468(7) 0.2294(6) 0.3019(6) 0.053(2) Uani 1 1 d . U . . .
O11 O 0.1631(7) 0.5232(7) 0.6680(6) 0.055(2) Uani 1 1 d . U . . .
O3 O 0.4258(7) 0.0623(6) 0.4383(6) 0.055(2) Uani 1 1 d . U . . .
N2 N 0.2023(8) 0.5294(7) 0.8335(7) 0.042(3) Uani 1 1 d . . . . .
O6 O 0.4281(8) 0.3193(7) 0.3997(7) 0.064(2) Uani 1 1 d . U . . .
O2 O 0.3955(8) 0.1118(7) 0.2748(7) 0.065(2) Uani 1 1 d . U . . .
N1 N 0.5422(11) 0.0491(7) 0.3333(7) 0.066(5) Uani 1 1 d . . . . .
O9 O 0.1338(8) 0.3123(8) 0.5776(7) 0.070(2) Uani 1 1 d . U . . .
C00I C 0.2268(12) 0.4303(10) 0.9133(10) 0.059(2) Uani 1 1 d . U . . .
O7 O 0.3163(8) 0.3759(8) 0.4426(8) 0.071(2) Uani 1 1 d . U . . .
O14 O 0.0556(8) 0.4029(8) 0.7214(7) 0.065(3) Uani 1 1 d . U . . .
C00L C 0.1727(11) 0.4901(10) 0.8900(10) 0.057(2) Uani 1 1 d . U . . .
H00A H 0.1242 0.4610 0.8669 0.069 Uiso 1 1 calc R . . . .
H00B H 0.1612 0.5328 0.9378 0.069 Uiso 1 1 calc R . . . .
O8 O 0.1853(9) 0.2513(9) 0.4620(8) 0.077(3) Uani 1 1 d . U . . .
C00N C 0.6685(14) 0.1994(12) 0.5632(13) 0.077(2) Uani 1 1 d . U . . .
C00O C 0.2360(12) 0.3559(10) 0.8533(10) 0.061(2) Uani 1 1 d . U . . .
C00P C 0.2569(12) 0.4466(11) 0.9884(11) 0.063(2) Uani 1 1 d . U . . .
H00P H 0.2499 0.4969 1.0258 0.076 Uiso 1 1 calc R . . . .
C00Q C 0.6330(14) 0.1708(12) 0.4905(13) 0.075(2) Uani 1 1 d . U . . .
C00R C 0.2794(11) 0.5697(11) 0.8604(11) 0.060(2) Uani 1 1 d . U . . .
H00C H 0.2830 0.5917 0.9175 0.072 Uiso 1 1 calc R . . . .
H00D H 0.2846 0.6149 0.8403 0.072 Uiso 1 1 calc R . . . .
C00S C 0.5190(14) 0.2377(13) 0.2288(11) 0.074(4) Uani 1 1 d . U . . .
H00E H 0.4650 0.2520 0.2308 0.089 Uiso 1 1 calc R . . . .
H00F H 0.5232 0.1869 0.1863 0.089 Uiso 1 1 calc R . . . .
C00T C 0.2387(12) 0.5607(12) 0.5327(11) 0.066(3) Uani 1 1 d . U . . .
H00G H 0.2840 0.5939 0.5342 0.098 Uiso 1 1 calc GR . . . .
H00H H 0.2280 0.5236 0.4801 0.098 Uiso 1 1 calc GR . . . .
H00I H 0.2474 0.5306 0.5685 0.098 Uiso 1 1 calc GR . . . .
C00U C 0.3471(12) 0.5126(11) 0.8336(10) 0.060(2) Uani 1 1 d . U . . .
H00J H 0.3964 0.5428 0.8478 0.072 Uiso 1 1 calc R . . . .
H00K H 0.3469 0.4705 0.8580 0.072 Uiso 1 1 calc R . . . .
C00V C 0.2762(13) 0.2940(11) 0.8761(11) 0.066(2) Uani 1 1 d . U . . .
C00W C 0.1690(12) 0.6530(12) 0.6475(12) 0.067(2) Uani 1 1 d . U . . .
C00X C 0.6098(13) 0.2909(12) 0.3386(12) 0.074(3) Uani 1 1 d . U . . .
H00L H 0.6557 0.2659 0.3525 0.089 Uiso 1 1 calc R . . . .
H00M H 0.5935 0.3319 0.3854 0.089 Uiso 1 1 calc R . . . .
C00Y C 0.3994(12) 0.4294(12) 0.7136(11) 0.066(3) Uani 1 1 d . U . . .
H00N H 0.4052 0.3828 0.7315 0.080 Uiso 1 1 calc R . . . .
H00O H 0.4477 0.4616 0.7265 0.080 Uiso 1 1 calc R . . . .
C00Z C 0.3378(15) 0.1510(12) 0.5157(12) 0.082(4) Uani 1 1 d . U . . .
H00Q H 0.2841 0.1568 0.5290 0.099 Uiso 1 1 calc R . . . .
H00R H 0.3702 0.1616 0.5641 0.099 Uiso 1 1 calc R . . . .
C010 C 0.3812(13) 0.3753(12) 0.4128(12) 0.069(4) Uani 1 1 d . U . . .
C011 C 0.1635(12) 0.6047(11) 0.6945(11) 0.064(2) Uani 1 1 d . U . . .
C012 C 0.6632(15) 0.1052(13) 0.4291(14) 0.081(2) Uani 1 1 d . U . . .
C013 C 0.6335(14) 0.2695(12) 0.6313(13) 0.076(3) Uani 1 1 d . U . . .
C014 C 0.5282(15) -0.0146(13) 0.3737(13) 0.086(3) Uani 1 1 d . U . . .
H01A H 0.5426 -0.0675 0.3397 0.104 Uiso 1 1 calc R . . . .
H01B H 0.5605 -0.0009 0.4225 0.104 Uiso 1 1 calc R . . . .
C015 C 0.3060(13) 0.3124(12) 0.9533(11) 0.070(2) Uani 1 1 d . U . . .
H015 H 0.3322 0.2729 0.9682 0.083 Uiso 1 1 calc R . . . .
C016 C 0.3493(15) 0.0669(12) 0.4617(13) 0.086(3) Uani 1 1 d . U . . .
H01C H 0.3401 0.0278 0.4886 0.103 Uiso 1 1 calc R . . . .
H01D H 0.3130 0.0543 0.4158 0.103 Uiso 1 1 calc R . . . .
C017 C 0.1594(12) 0.6433(11) 0.7805(11) 0.064(2) Uani 1 1 d . U . . .
C018 C 0.4434(16) -0.0182(13) 0.3911(13) 0.093(3) Uani 1 1 d . U . . .
H01E H 0.4107 -0.0356 0.3425 0.111 Uiso 1 1 calc R . . . .
H01F H 0.4352 -0.0562 0.4194 0.111 Uiso 1 1 calc R . . . .
C019 C 0.1683(12) 0.6156(12) 0.5572(12) 0.068(3) Uani 1 1 d . U . . .
C01A C 0.5572(13) 0.2428(12) 0.6460(13) 0.075(4) Uani 1 1 d . U . . .
H01G H 0.5236 0.2305 0.5989 0.113 Uiso 1 1 calc GR . . . .
H01H H 0.5357 0.2852 0.6875 0.113 Uiso 1 1 calc GR . . . .
H01I H 0.5619 0.1950 0.6613 0.113 Uiso 1 1 calc GR . . . .
C01C C 0.2978(13) 0.3888(11) 1.0097(11) 0.067(2) Uani 1 1 d . U . . .
C01D C 0.6278(14) 0.3471(11) 0.6056(13) 0.077(4) Uani 1 1 d . U . . .
H01J H 0.6778 0.3608 0.5917 0.115 Uiso 1 1 calc GR . . . .
H01K H 0.6110 0.3915 0.6484 0.115 Uiso 1 1 calc GR . . . .
H01L H 0.5911 0.3364 0.5609 0.115 Uiso 1 1 calc GR . . . .
C01E C 0.5266(17) 0.0156(14) 0.2469(13) 0.097(3) Uani 1 1 d . U . . .
H01M H 0.5375 0.0585 0.2252 0.116 Uiso 1 1 calc R . . . .
H01N H 0.5634 -0.0264 0.2266 0.116 Uiso 1 1 calc R . . . .
C01F C 0.1419(12) 0.5893(10) 0.8289(11) 0.060(2) Uani 1 1 d . U . . .
H01O H 0.1338 0.6238 0.8822 0.072 Uiso 1 1 calc R . . . .
H01P H 0.0935 0.5592 0.8073 0.072 Uiso 1 1 calc R . . . .
C01G C 0.3792(12) 0.4016(12) 0.6252(11) 0.067(3) Uani 1 1 d . U . . .
H01Q H 0.3822 0.4479 0.6065 0.081 Uiso 1 1 calc R . . . .
H01R H 0.4164 0.3628 0.5983 0.081 Uiso 1 1 calc R . . . .
C01H C 0.1319(11) 0.2682(15) 0.5102(13) 0.079(6) Uani 1 1 d . U . . .
C01I C 0.6283(14) 0.0783(13) 0.3503(13) 0.081(2) Uani 1 1 d . U . . .
H01S H 0.6586 0.0341 0.3196 0.098 Uiso 1 1 calc R . . . .
H01T H 0.6348 0.1225 0.3293 0.098 Uiso 1 1 calc R . . . .
C01J C 0.6248(14) 0.3272(14) 0.2739(12) 0.082(4) Uani 1 1 d . U . . .
H01U H 0.6267 0.3860 0.2956 0.098 Uiso 1 1 calc R . . . .
H01V H 0.6743 0.3100 0.2524 0.098 Uiso 1 1 calc R . . . .
C01M C 0.7400(15) 0.1654(13) 0.5792(15) 0.085(3) Uani 1 1 d . U . . .
H01W H 0.7647 0.1852 0.6294 0.102 Uiso 1 1 calc R . . . .
C01N C 0.1639(13) 0.7258(12) 0.8110(13) 0.070(2) Uani 1 1 d . U . . .
H01X H 0.1656 0.7500 0.8654 0.084 Uiso 1 1 calc R . . . .
C01O C 0.0934(13) 0.5627(13) 0.5239(12) 0.075(4) Uani 1 1 d . U . . .
H01Y H 0.0839 0.5569 0.4691 0.113 Uiso 1 1 calc GR . . . .
H H 0.0503 0.5883 0.5524 0.113 Uiso 1 1 calc GR . . . .
HA H 0.0994 0.5100 0.5293 0.113 Uiso 1 1 calc GR . . . .
C01P C 0.7358(15) 0.0754(14) 0.4491(15) 0.087(3) Uani 1 1 d . U . . .
H01Z H 0.7579 0.0345 0.4098 0.104 Uiso 1 1 calc R . . . .
C01Q C 0.3357(15) 0.4061(13) 1.0957(12) 0.076(3) Uani 1 1 d . U . . .
C01R C 0.3360(15) 0.2123(13) 0.7517(12) 0.084(4) Uani 1 1 d . U . . .
H01 H 0.3255 0.2606 0.7388 0.126 Uiso 1 1 calc GR . . . .
HB H 0.3265 0.1655 0.7054 0.126 Uiso 1 1 calc GR . . . .
HC H 0.3892 0.2142 0.7710 0.126 Uiso 1 1 calc GR . . . .
C01S C 0.2824(14) 0.2065(11) 0.8158(12) 0.072(3) Uani 1 1 d . U . . .
C01T C 0.1701(13) 0.7386(12) 0.6846(13) 0.072(2) Uani 1 1 d . U . . .
H0AA H 0.1739 0.7712 0.6529 0.087 Uiso 1 1 calc R . . . .
C01V C 0.1718(13) 0.6785(13) 0.5121(13) 0.077(4) Uani 1 1 d . U . . .
H1AA H 0.2124 0.7187 0.5364 0.116 Uiso 1 1 calc GR . . . .
HD H 0.1231 0.7045 0.5139 0.116 Uiso 1 1 calc GR . . . .
HE H 0.1822 0.6509 0.4581 0.116 Uiso 1 1 calc GR . . . .
C01W C 0.5661(14) 0.3014(14) 0.2153(13) 0.085(4) Uani 1 1 d . U . . .
H2AA H 0.5880 0.2807 0.1643 0.102 Uiso 1 1 calc R . . . .
HF H 0.5341 0.3467 0.2153 0.102 Uiso 1 1 calc R . . . .
C01X C 0.1660(13) 0.7763(12) 0.7639(13) 0.075(3) Uani 1 1 d . U . . .
C01Y C 0.7742(15) 0.1022(14) 0.5204(15) 0.087(3) Uani 1 1 d . U . . .
C01Z C 0.4008(16) 0.4470(14) 0.3866(15) 0.098(6) Uani 1 1 d . U . . .
H3AA H 0.4251 0.4899 0.4303 0.147 Uiso 1 1 calc GR . . . .
HG H 0.3541 0.4659 0.3679 0.147 Uiso 1 1 calc GR . . . .
HH H 0.4356 0.4307 0.3450 0.147 Uiso 1 1 calc GR . . . .
C022 C 0.2033(15) 0.1758(13) 0.7802(13) 0.087(4) Uani 1 1 d . U . . .
H02A H 0.1688 0.1802 0.8214 0.131 Uiso 1 1 calc GR . . . .
H02B H 0.2053 0.1198 0.7480 0.131 Uiso 1 1 calc GR . . . .
H02C H 0.1847 0.2073 0.7484 0.131 Uiso 1 1 calc GR . . . .
C023 C 0.2489(12) 0.0560(14) 0.1924(15) 0.113(3) Uani 1 1 d D U . . .
C024 C 0.6879(16) 0.2949(14) 0.7089(14) 0.093(4) Uani 1 1 d . U . . .
H02D H 0.6886 0.2515 0.7308 0.140 Uiso 1 1 calc GR . . . .
H02E H 0.6688 0.3427 0.7462 0.140 Uiso 1 1 calc GR . . . .
H02F H 0.7395 0.3063 0.6971 0.140 Uiso 1 1 calc GR . . . .
C025 C 0.2953(16) 0.4672(15) 1.1547(13) 0.097(5) Uani 1 1 d . U . . .
H02G H 0.2939 0.5163 1.1414 0.145 Uiso 1 1 calc GR . . . .
H02H H 0.3222 0.4780 1.2055 0.145 Uiso 1 1 calc GR . . . .
H02I H 0.2433 0.4477 1.1560 0.145 Uiso 1 1 calc GR . . . .
C026 C 0.3163(15) 0.1496(12) 0.8587(12) 0.082(4) Uani 1 1 d . U . . .
H02J H 0.3671 0.1698 0.8822 0.124 Uiso 1 1 calc GR . . . .
H02K H 0.3199 0.0960 0.8216 0.124 Uiso 1 1 calc GR . . . .
H02L H 0.2830 0.1475 0.8991 0.124 Uiso 1 1 calc GR . . . .
C029 C 0.3151(9) 0.0009(9) 0.1844(10) 0.109(3) Uani 1 1 d D U . . .
C020 C 0.3061(10) -0.0806(10) 0.1389(9) 0.113(3) Uani 1 1 d G U . . .
H020 H 0.2582 -0.1012 0.1130 0.136 Uiso 1 1 calc R . . . .
C027 C 0.3685(12) -0.1313(7) 0.1321(9) 0.111(3) Uani 1 1 d DG U . . .
C028 C 0.4399(10) -0.1004(9) 0.1708(10) 0.107(3) Uani 1 1 d G U . . .
H028 H 0.4817 -0.1343 0.1662 0.128 Uiso 1 1 calc R . . . .
C01K C 0.4490(9) -0.0189(10) 0.2163(9) 0.101(3) Uani 1 1 d G U . . .
C01B C 0.3865(11) 0.0318(7) 0.2231(8) 0.102(3) Uani 1 1 d DG U . . .
C02A C 0.0234(16) 0.334(2) 0.739(2) 0.143(7) Uani 1 1 d . U . . .
H02M H 0.0507 0.3279 0.7853 0.171 Uiso 1 1 calc R . . . .
H02N H 0.0290 0.2842 0.6949 0.171 Uiso 1 1 calc R . . . .
C02B C 0.8574(17) 0.0780(16) 0.5514(17) 0.099(3) Uani 1 1 d . U . . .
C02C C 0.0559(14) 0.2245(18) 0.4716(15) 0.111(8) Uani 1 1 d . U . . .
H02O H 0.0296 0.2064 0.5089 0.166 Uiso 1 1 calc GR . . . .
H02P H 0.0663 0.1784 0.4269 0.166 Uiso 1 1 calc GR . . . .
H02Q H 0.0238 0.2609 0.4546 0.166 Uiso 1 1 calc GR . . . .
C02D C 0.1666(13) 0.8708(13) 0.8019(14) 0.081(3) Uani 1 1 d D U . . .
C02F C -0.0080(16) 0.432(3) 0.683(2) 0.144(7) Uani 1 1 d . U . . .
H02R H -0.0131 0.4003 0.6269 0.173 Uiso 1 1 calc R . . . .
H02S H 0.0014 0.4883 0.6880 0.173 Uiso 1 1 calc R . . . .
C02G C 0.362(2) -0.2222(12) 0.0794(15) 0.119(4) Uani 1 1 d D U . . .
C02I C 0.220(2) 0.0943(19) 0.2747(16) 0.126(5) Uani 1 1 d . U . . .
H02T H 0.1679 0.0736 0.2757 0.189 Uiso 1 1 calc GR . . . .
H02U H 0.2191 0.1522 0.2872 0.189 Uiso 1 1 calc GR . . . .
H02V H 0.2531 0.0811 0.3129 0.189 Uiso 1 1 calc GR . . . .
C02J C 0.3288(17) 0.3313(15) 1.1245(15) 0.101(5) Uani 1 1 d . U . . .
H02W H 0.2762 0.3101 1.1150 0.152 Uiso 1 1 calc GR . . . .
H02X H 0.3433 0.3476 1.1800 0.152 Uiso 1 1 calc GR . . . .
H02Y H 0.3626 0.2902 1.0964 0.152 Uiso 1 1 calc GR . . . .
C02M C 0.1137(16) 0.8960(15) 0.8627(15) 0.100(5) Uani 1 1 d . U . . .
H02Z H 0.0614 0.8868 0.8397 0.150 Uiso 1 1 calc GR . . . .
HI H 0.1228 0.9528 0.8912 0.150 Uiso 1 1 calc GR . . . .
HJ H 0.1213 0.8654 0.8982 0.150 Uiso 1 1 calc GR . . . .
C02N C 0.260(2) 0.1393(18) 0.1607(16) 0.125(5) Uani 1 1 d . U . . .
H02 H 0.3137 0.1577 0.1689 0.188 Uiso 1 1 calc GR . . . .
HK H 0.2288 0.1823 0.1901 0.188 Uiso 1 1 calc GR . . . .
HL H 0.2443 0.1241 0.1056 0.188 Uiso 1 1 calc GR . . . .
C02O C 0.1708(16) 0.9145(15) 0.7467(14) 0.105(5) Uani 1 1 d D U . . .
H4AA H 0.2229 0.9140 0.7305 0.157 Uiso 1 1 calc GR . . . .
HM H 0.1566 0.9696 0.7714 0.157 Uiso 1 1 calc GR . . . .
HN H 0.1359 0.8891 0.7015 0.157 Uiso 1 1 calc GR . . . .
C02Q C -0.0809(17) 0.421(3) 0.722(2) 0.148(7) Uani 1 1 d . U . . .
H5AA H -0.1258 0.4081 0.6843 0.178 Uiso 1 1 calc R . . . .
HO H -0.0904 0.4700 0.7651 0.178 Uiso 1 1 calc R . . . .
C02R C 0.165(2) 0.0254(19) 0.1401(17) 0.133(6) Uani 1 1 d . U . . .
H6AA H 0.1718 -0.0242 0.0978 0.199 Uiso 1 1 calc GR . . . .
HP H 0.1478 0.0664 0.1186 0.199 Uiso 1 1 calc GR . . . .
HQ H 0.1270 0.0162 0.1735 0.199 Uiso 1 1 calc GR . . . .
C02S C 0.4135(17) 0.4371(17) 1.1007(15) 0.107(5) Uani 1 1 d . U . . .
H7AA H 0.4413 0.4014 1.0593 0.160 Uiso 1 1 calc GR . . . .
HR H 0.4385 0.4407 1.1508 0.160 Uiso 1 1 calc GR . . . .
HS H 0.4130 0.4902 1.0952 0.160 Uiso 1 1 calc GR . . . .
C02T C 0.282(2) -0.2592(19) 0.0884(17) 0.134(5) Uani 1 1 d . U . . .
H8AA H 0.2771 -0.2549 0.1425 0.200 Uiso 1 1 calc GR . . . .
HT H 0.2775 -0.3153 0.0561 0.200 Uiso 1 1 calc GR . . . .
HU H 0.2410 -0.2301 0.0720 0.200 Uiso 1 1 calc GR . . . .
C02U C 0.2432(14) 0.8975(15) 0.8434(15) 0.108(5) Uani 1 1 d D U . . .
H9AA H 0.2530 0.8699 0.8811 0.162 Uiso 1 1 calc GR . . . .
HV H 0.2440 0.9551 0.8701 0.162 Uiso 1 1 calc GR . . . .
HW H 0.2824 0.8850 0.8060 0.162 Uiso 1 1 calc GR . . . .
C02X C -0.0599(17) 0.347(3) 0.752(2) 0.149(7) Uani 1 1 d . U . . .
H0BA H -0.0684 0.3603 0.8081 0.179 Uiso 1 1 calc R . . . .
HX H -0.0913 0.2986 0.7232 0.179 Uiso 1 1 calc R . . . .
C02Y C 0.8668(18) -0.0100(15) 0.5246(15) 0.117(5) Uani 1 1 d D U . . .
H1BA H 0.8307 -0.0349 0.5492 0.175 Uiso 1 1 calc GR . . . .
HY H 0.9188 -0.0214 0.5387 0.175 Uiso 1 1 calc GR . . . .
HZ H 0.8571 -0.0313 0.4684 0.175 Uiso 1 1 calc GR . . . .
C24 C 0.381(2) -0.2313(18) -0.0089(17) 0.133(5) Uani 1 1 d . U . . .
H24A H 0.3541 -0.1909 -0.0253 0.200 Uiso 1 1 calc GR . . . .
H24B H 0.3640 -0.2844 -0.0433 0.200 Uiso 1 1 calc GR . . . .
H24C H 0.4356 -0.2238 -0.0112 0.200 Uiso 1 1 calc GR . . . .
C33 C 0.8672(18) 0.0823(17) 0.6412(15) 0.120(5) Uani 1 1 d D U . . .
H33A H 0.8547 0.1354 0.6745 0.180 Uiso 1 1 calc GR . . . .
H33B H 0.9198 0.0717 0.6538 0.180 Uiso 1 1 calc GR . . . .
H33C H 0.8329 0.0424 0.6495 0.180 Uiso 1 1 calc GR . . . .
C42 C 0.416(2) -0.2765(19) 0.0980(19) 0.140(6) Uani 1 1 d . U . . .
H42A H 0.4674 -0.2607 0.0908 0.210 Uiso 1 1 calc GR . . . .
H42B H 0.4036 -0.3310 0.0638 0.210 Uiso 1 1 calc GR . . . .
H42C H 0.4117 -0.2740 0.1518 0.210 Uiso 1 1 calc GR . . . .
C23 C 0.9206(18) 0.1232(17) 0.5387(19) 0.117(5) Uani 1 1 d . U . . .
H23A H 0.9170 0.1225 0.4850 0.176 Uiso 1 1 calc GR . . . .
H23B H 0.9682 0.0997 0.5491 0.176 Uiso 1 1 calc GR . . . .
H23C H 0.9197 0.1783 0.5734 0.176 Uiso 1 1 calc GR . . . .

loop_
_atom_site_aniso_label
_atom_site_aniso_U_11
_atom_site_aniso_U_22
_atom_site_aniso_U_33
_atom_site_aniso_U_23
_atom_site_aniso_U_13
_atom_site_aniso_U_12
Nd1 0.0792(7) 0.0261(4) 0.0331(4) 0.0110(3) 0.0124(4) -0.0093(4)
Nd2 0.0620(6) 0.0420(5) 0.0429(5) 0.0203(4) 0.0046(4) -0.0112(4)
Zn1 0.0666(14) 0.0750(14) 0.0434(11) 0.0276(10) 0.0100(9) 0.0080(11)
O4 0.087(4) 0.041(4) 0.041(4) 0.019(3) 0.021(4) -0.007(4)
O10 0.063(4) 0.061(4) 0.045(4) 0.021(3) 0.002(3) -0.005(3)
O12 0.057(5) 0.050(5) 0.043(4) 0.017(4) -0.001(4) -0.007(4)
O13 0.071(5) 0.056(4) 0.042(4) 0.018(4) -0.001(4) -0.010(4)
O5 0.079(4) 0.057(4) 0.041(3) 0.023(3) 0.015(3) -0.009(3)
O1 0.087(5) 0.043(4) 0.038(4) 0.026(4) 0.008(4) -0.013(4)
O11 0.061(5) 0.063(5) 0.047(4) 0.028(4) -0.003(4) -0.006(4)
O3 0.084(5) 0.042(4) 0.044(4) 0.016(4) 0.025(4) -0.015(4)
N2 0.059(8) 0.032(6) 0.041(7) 0.022(5) 0.002(6) -0.004(6)
O6 0.089(5) 0.053(4) 0.056(4) 0.025(4) 0.017(4) -0.006(4)
O2 0.094(5) 0.054(4) 0.045(4) 0.012(4) 0.010(4) -0.015(4)
N1 0.154(16) 0.020(6) 0.027(6) 0.008(5) 0.038(8) 0.010(8)
O9 0.071(5) 0.075(5) 0.053(4) 0.008(4) 0.004(4) -0.015(4)
C00I 0.090(5) 0.048(4) 0.050(4) 0.029(4) 0.007(4) 0.010(4)
O7 0.086(5) 0.074(5) 0.059(4) 0.028(4) 0.015(4) 0.005(4)
O14 0.070(5) 0.075(5) 0.051(5) 0.022(4) 0.000(4) -0.007(5)
C00L 0.082(5) 0.048(4) 0.053(4) 0.030(4) 0.010(4) 0.012(4)
O8 0.079(5) 0.081(5) 0.060(5) 0.010(4) 0.003(4) -0.005(5)
C00N 0.106(5) 0.060(4) 0.086(5) 0.054(4) 0.013(4) -0.005(4)
C00O 0.096(5) 0.047(4) 0.051(4) 0.031(3) 0.009(4) 0.012(4)
C00P 0.094(5) 0.053(4) 0.052(4) 0.030(3) 0.007(4) 0.011(4)
C00Q 0.106(5) 0.058(4) 0.084(5) 0.054(4) 0.013(4) -0.001(4)
C00R 0.085(4) 0.050(4) 0.057(4) 0.032(3) 0.012(4) 0.008(4)
C00S 0.106(8) 0.073(7) 0.060(7) 0.048(6) -0.010(6) -0.032(7)
C00T 0.079(8) 0.068(7) 0.065(7) 0.043(6) 0.014(6) -0.001(6)
C00U 0.083(5) 0.051(4) 0.055(4) 0.027(4) 0.010(4) 0.007(4)
C00V 0.105(5) 0.051(4) 0.052(4) 0.030(4) 0.009(4) 0.015(4)
C00W 0.084(5) 0.061(4) 0.071(5) 0.041(4) 0.012(4) 0.006(4)
C00X 0.106(7) 0.069(6) 0.066(6) 0.050(5) -0.001(6) -0.031(6)
C00Y 0.076(6) 0.059(6) 0.065(6) 0.020(5) 0.010(6) 0.008(5)
C00Z 0.134(9) 0.065(7) 0.063(7) 0.039(6) 0.024(7) -0.018(7)
C010 0.101(9) 0.066(8) 0.063(8) 0.047(6) 0.023(7) 0.028(7)
C011 0.085(5) 0.055(4) 0.067(4) 0.040(4) 0.013(4) 0.005(4)
C012 0.116(5) 0.063(4) 0.085(5) 0.051(4) 0.017(4) -0.006(4)
C013 0.105(6) 0.060(5) 0.084(6) 0.051(5) 0.006(5) -0.006(5)
C014 0.138(5) 0.061(4) 0.075(4) 0.043(4) 0.016(4) -0.016(4)
C015 0.106(5) 0.054(4) 0.056(4) 0.028(4) 0.006(4) 0.013(4)
C016 0.139(8) 0.065(6) 0.067(6) 0.039(5) 0.022(6) -0.021(6)
C017 0.085(5) 0.053(4) 0.067(4) 0.038(4) 0.015(4) 0.007(4)
C018 0.149(6) 0.067(5) 0.072(5) 0.035(4) 0.017(5) -0.027(5)
C019 0.082(6) 0.066(5) 0.071(5) 0.044(5) 0.008(5) 0.000(5)
C01A 0.107(8) 0.055(7) 0.076(7) 0.039(6) 0.012(7) -0.006(7)
C01C 0.102(5) 0.056(4) 0.053(4) 0.031(4) 0.004(4) 0.011(4)
C01D 0.107(8) 0.053(7) 0.084(8) 0.043(6) 0.006(7) -0.018(7)
C01E 0.150(5) 0.072(4) 0.076(4) 0.035(4) 0.013(4) -0.022(4)
C01F 0.086(5) 0.048(4) 0.061(5) 0.037(4) 0.015(5) 0.009(4)
C01G 0.081(7) 0.062(6) 0.063(6) 0.022(5) 0.017(6) 0.014(6)
C01H 0.047(10) 0.104(15) 0.067(12) 0.003(11) -0.003(9) -0.012(10)
C01I 0.118(5) 0.064(4) 0.082(4) 0.049(4) 0.019(4) -0.009(4)
C01J 0.110(8) 0.078(7) 0.070(7) 0.046(6) -0.009(6) -0.033(7)
C01M 0.110(5) 0.067(4) 0.096(5) 0.051(4) 0.012(5) -0.005(4)
C01N 0.092(5) 0.056(4) 0.075(4) 0.036(4) 0.016(4) 0.009(4)
C01O 0.085(8) 0.081(7) 0.073(7) 0.047(6) 0.000(7) -0.006(7)
C01P 0.112(5) 0.069(5) 0.096(5) 0.050(4) 0.018(5) -0.004(4)
C01Q 0.105(6) 0.067(5) 0.060(5) 0.027(5) 0.000(5) 0.011(5)
C01R 0.125(8) 0.063(7) 0.064(7) 0.017(6) 0.022(7) 0.025(7)
C01S 0.114(6) 0.050(5) 0.059(5) 0.026(5) 0.012(5) 0.019(5)
C01T 0.092(5) 0.061(4) 0.079(4) 0.042(4) 0.014(4) 0.007(4)
C01V 0.090(8) 0.073(8) 0.081(8) 0.044(7) -0.001(7) -0.005(7)
C01W 0.113(9) 0.084(7) 0.070(7) 0.046(6) -0.008(7) -0.033(7)
C01X 0.095(5) 0.058(4) 0.082(5) 0.037(4) 0.016(5) 0.009(4)
C01Y 0.112(5) 0.069(5) 0.098(5) 0.051(4) 0.015(5) -0.005(4)
C01Z 0.134(16) 0.076(12) 0.104(14) 0.049(11) 0.042(12) 0.025(12)
C022 0.133(9) 0.057(7) 0.073(7) 0.021(6) 0.015(7) 0.007(7)
C023 0.165(7) 0.093(6) 0.079(5) 0.026(5) 0.008(6) -0.043(5)
C024 0.119(9) 0.073(8) 0.094(8) 0.040(7) -0.013(8) -0.010(8)
C025 0.127(9) 0.087(8) 0.068(7) 0.016(7) -0.007(8) 0.012(8)
C026 0.133(9) 0.051(7) 0.069(8) 0.025(6) 0.018(8) 0.024(7)
C029 0.163(6) 0.087(5) 0.076(5) 0.029(5) 0.010(5) -0.039(5)
C020 0.168(6) 0.089(5) 0.080(5) 0.024(5) 0.010(5) -0.040(5)
C027 0.166(6) 0.087(5) 0.079(5) 0.027(4) 0.012(5) -0.038(5)
C028 0.162(6) 0.081(5) 0.078(5) 0.028(4) 0.013(5) -0.034(5)
C01K 0.158(6) 0.077(5) 0.074(5) 0.031(4) 0.015(5) -0.034(5)
C01B 0.160(6) 0.080(5) 0.072(5) 0.034(4) 0.011(5) -0.038(5)
C02A 0.078(10) 0.21(2) 0.178(17) 0.122(16) 0.002(11) -0.034(12)
C02B 0.118(7) 0.078(6) 0.114(6) 0.047(6) 0.016(6) -0.001(6)
C02C 0.069(13) 0.131(17) 0.089(14) -0.018(13) -0.010(11) -0.013(12)
C02D 0.106(6) 0.060(5) 0.089(6) 0.038(5) 0.022(6) 0.013(5)
C02F 0.077(10) 0.22(2) 0.179(17) 0.120(16) -0.003(11) -0.028(12)
C02G 0.174(7) 0.093(6) 0.083(6) 0.022(6) 0.012(6) -0.041(6)
C02I 0.172(10) 0.112(9) 0.090(8) 0.032(8) 0.000(8) -0.037(8)
C02J 0.135(9) 0.082(8) 0.081(8) 0.021(8) -0.010(8) 0.009(8)
C02M 0.123(9) 0.072(8) 0.105(8) 0.025(7) 0.029(8) 0.012(8)
C02N 0.177(10) 0.109(9) 0.087(9) 0.033(8) 0.002(9) -0.046(9)
C02O 0.126(9) 0.078(8) 0.111(9) 0.028(8) 0.026(8) 0.017(8)
C02Q 0.081(10) 0.22(2) 0.182(17) 0.119(16) -0.002(11) -0.026(12)
C02R 0.175(10) 0.118(9) 0.094(9) 0.023(9) -0.001(9) -0.045(9)
C02S 0.130(9) 0.098(8) 0.081(8) 0.016(7) -0.007(8) 0.001(8)
C02T 0.188(10) 0.103(9) 0.093(8) 0.012(8) 0.010(9) -0.042(9)
C02U 0.131(9) 0.075(8) 0.114(8) 0.022(8) 0.017(8) 0.014(8)
C02X 0.083(10) 0.22(2) 0.184(17) 0.117(16) 0.002(11) -0.030(12)
C02Y 0.128(9) 0.089(8) 0.131(9) 0.032(8) 0.009(8) 0.001(8)
C24 0.184(10) 0.100(9) 0.097(8) 0.010(8) 0.013(9) -0.048(8)
C33 0.130(10) 0.101(9) 0.130(9) 0.039(9) 0.005(9) 0.007(9)
C42 0.192(10) 0.101(9) 0.106(9) 0.006(9) 0.017(9) -0.041(9)
C23 0.127(9) 0.095(8) 0.134(9) 0.044(8) 0.010(8) -0.001(8)

loop_
_atom_type_symbol
_atom_type_description
_atom_type_scat_dispersion_real
_atom_type_scat_dispersion_imag
_atom_type_scat_source
C C 0.0033 0.0016 'International Tables Vol C Tables 4.2.6.8 and 6.1.1.4'
H H 0.0000 0.0000 'International Tables Vol C Tables 4.2.6.8 and 6.1.1.4'
N N 0.0061 0.0033 'International Tables Vol C Tables 4.2.6.8 and 6.1.1.4'
Nd Nd -0.1943 3.0179 'International Tables Vol C Tables 4.2.6.8 and 6.1.1.4'
O O 0.0106 0.0060 'International Tables Vol C Tables 4.2.6.8 and 6.1.1.4'
Zn Zn 0.2839 1.4301 'International Tables Vol C Tables 4.2.6.8 and 6.1.1.4'

loop_
_geom_angle_atom_site_label_1
_geom_angle_atom_site_label_2
_geom_angle_atom_site_label_3
_geom_angle
_geom_angle_site_symmetry_1
_geom_angle_site_symmetry_3
_geom_angle_publ_flag
O4 Nd1 O5 103.3(4) . . ?
O4 Nd1 O1 83.8(4) . . ?
O4 Nd1 O3 86.0(4) . . ?
O4 Nd1 O6 101.6(4) . . ?
O4 Nd1 O2 148.7(5) . . ?
O4 Nd1 N1 73.9(5) . . ?
O5 Nd1 O1 149.4(4) . . ?
O5 Nd1 O3 66.6(4) . . ?
O5 Nd1 O6 78.0(4) . . ?
O5 Nd1 N1 130.9(4) . . ?
O1 Nd1 O3 144.0(4) . . ?
O1 Nd1 N1 79.7(4) . . ?
O3 Nd1 N1 64.3(4) . . ?
O6 Nd1 O1 71.4(4) . . ?
O6 Nd1 O3 144.6(4) . . ?
O6 Nd1 N1 151.1(4) . . ?
O2 Nd1 O5 102.2(4) . . ?
O2 Nd1 O1 83.5(4) . . ?
O2 Nd1 O3 87.7(4) . . ?
O2 Nd1 O6 101.2(5) . . ?
O2 Nd1 N1 75.8(5) . . ?
O10 Nd2 O12 65.1(4) . . ?
O10 Nd2 N2 128.4(4) . . ?
O10 Nd2 O9 78.7(4) . . ?
O10 Nd2 O14 151.4(4) . . ?
O12 Nd2 N2 63.5(4) . . ?
O13 Nd2 O10 104.6(4) . . ?
O13 Nd2 O12 85.5(4) . . ?
O13 Nd2 N2 75.4(4) . . ?
O13 Nd2 O9 103.4(4) . . ?
O13 Nd2 O14 80.6(4) . . ?
O11 Nd2 O10 104.0(4) . . ?
O11 Nd2 O12 91.3(4) . . ?
O11 Nd2 O13 146.7(4) . . ?
O11 Nd2 N2 73.5(4) . . ?
O11 Nd2 O9 98.7(5) . . ?
O11 Nd2 O14 82.5(4) . . ?
O9 Nd2 O12 143.8(4) . . ?
O9 Nd2 N2 152.6(4) . . ?
O9 Nd2 O14 72.8(4) . . ?
O14 Nd2 O12 143.3(4) . . ?
O14 Nd2 N2 80.1(4) . . ?
O10 Zn1 O5 109.9(5) . . ?
O10 Zn1 O7 103.5(5) . . ?
O10 Zn1 O8 115.0(5) . . ?
O5 Zn1 O8 104.5(6) . . ?
O7 Zn1 O5 114.1(5) . . ?
O7 Zn1 O8 110.2(6) . . ?
C00Q O4 Nd1 148.1(12) . . ?
Zn1 O10 Nd2 124.0(6) . . ?
C01G O10 Nd2 123.1(10) . . ?
C01G O10 Zn1 110.6(10) . . ?
C00U O12 Nd2 118.8(10) . . ?
C00U O12 C00Y 113.7(13) . . ?
C00Y O12 Nd2 112.4(10) . . ?
C00O O13 Nd2 141.2(11) . . ?
Zn1 O5 Nd1 125.5(5) . . ?
C00Z O5 Nd1 120.8(12) . . ?
C00Z O5 Zn1 113.6(12) . . ?
C00S O1 Nd1 122.5(11) . . ?
C00S O1 C00X 109.4(11) . . ?
C00X O1 Nd1 119.7(9) . . ?
C011 O11 Nd2 146.8(11) . . ?
C016 O3 Nd1 110.1(10) . . ?
C016 O3 C018 112.2(15) . . ?
C018 O3 Nd1 119.0(10) . . ?
C00L N2 Nd2 106.3(9) . . ?
C00R N2 Nd2 113.5(10) . . ?
C00R N2 C00L 112.2(13) . . ?
C00R N2 C01F 111.6(12) . . ?
C01F N2 Nd2 108.1(10) . . ?
C01F N2 C00L 104.6(12) . . ?
C010 O6 Nd1 150.3(13) . . ?
C01B O2 Nd1 139.3(11) . . ?
C014 N1 Nd1 112.9(12) . . ?
C014 N1 C01I 108.1(16) . . ?
C01E N1 Nd1 109.1(14) . . ?
C01E N1 C014 112.1(15) . . ?
C01E N1 C01I 108.0(16) . . ?
C01I N1 Nd1 106.4(10) . . ?
C01H O9 Nd2 151.3(13) . . ?
C00O C00I C00L 115.3(16) . . ?
C00P C00I C00L 121.4(16) . . ?
C00P C00I C00O 123.0(16) . . ?
C010 O7 Zn1 121.3(12) . . ?
C02A O14 Nd2 121.5(15) . . ?
C02F O14 Nd2 124.2(13) . . ?
C02F O14 C02A 105.3(19) . . ?
N2 C00L C00I 117.0(15) . . ?
C01H O8 Zn1 119.4(13) . . ?
C00Q C00N C013 122(2) . . ?
C00Q C00N C01M 119(2) . . ?
C01M C00N C013 119(2) . . ?
O13 C00O C00I 121.7(15) . . ?
O13 C00O C00V 121.5(16) . . ?
C00I C00O C00V 116.7(16) . . ?
C00I C00P C01C 120.4(18) . . ?
O4 C00Q C012 115(2) . . ?
C00N C00Q O4 123(2) . . ?
C00N C00Q C012 122(2) . . ?
N2 C00R C00U 113.4(15) . . ?
O1 C00S C01W 107.9(16) . . ?
O12 C00U C00R 105.9(14) . . ?
C00O C00V C01S 120.7(16) . . ?
C015 C00V C00O 118.8(17) . . ?
C015 C00V C01S 120.5(16) . . ?
C011 C00W C019 121.1(18) . . ?
C011 C00W C01T 117.9(19) . . ?
C01T C00W C019 120.9(16) . . ?
O1 C00X C01J 103.1(15) . . ?
O12 C00Y C01G 106.6(15) . . ?
O5 C00Z C016 108.6(15) . . ?
O6 C010 O7 125.9(17) . . ?
O6 C010 C01Z 117.5(19) . . ?
O7 C010 C01Z 116.5(18) . . ?
O11 C011 C00W 124.5(18) . . ?
O11 C011 C017 116.2(14) . . ?
C00W C011 C017 119.3(17) . . ?
C00Q C012 C01P 116(2) . . ?
C01I C012 C00Q 122(2) . . ?
C01I C012 C01P 122(2) . . ?
C01A C013 C00N 109.2(18) . . ?
C01A C013 C01D 110.8(19) . . ?
C01A C013 C024 110.4(18) . . ?
C01D C013 C00N 108.7(16) . . ?
C024 C013 C00N 112(2) . . ?
C024 C013 C01D 105.9(17) . . ?
C018 C014 N1 110.5(19) . . ?
C00V C015 C01C 121.8(17) . . ?
O3 C016 C00Z 108.7(18) . . ?
C011 C017 C01F 118.0(16) . . ?
C01N C017 C011 118.5(16) . . ?
C01N C017 C01F 123.2(18) . . ?
O3 C018 C014 106.2(17) . . ?
C00T C019 C01V 106.1(16) . . ?
C00W C019 C00T 110.9(16) . . ?
C00W C019 C01O 110.6(16) . . ?
C00W C019 C01V 115.0(17) . . ?
C01O C019 C00T 107.9(17) . . ?
C01O C019 C01V 105.9(16) . . ?
C00P C01C C015 119.2(18) . . ?
C00P C01C C01Q 121.9(18) . . ?
C015 C01C C01Q 118.9(17) . . ?
C01K C01E N1 118.1(19) . . ?
N2 C01F C017 116.6(15) . . ?
O10 C01G C00Y 110.7(15) . . ?
O9 C01H O8 130.0(19) . . ?
O9 C01H C02C 119(2) . . ?
O8 C01H C02C 110.9(19) . . ?
C012 C01I N1 121.0(18) . . ?
C01W C01J C00X 109.1(17) . . ?
C01Y C01M C00N 122(2) . . ?
C017 C01N C01X 123(2) . . ?
C01Y C01P C012 125(3) . . ?
C025 C01Q C01C 112.5(19) . . ?
C025 C01Q C02J 102(2) . . ?
C02J C01Q C01C 112.6(18) . . ?
C02S C01Q C01C 110(2) . . ?
C02S C01Q C025 106(2) . . ?
C02S C01Q C02J 113(2) . . ?
C01R C01S C00V 108.1(16) . . ?
C022 C01S C00V 108.6(18) . . ?
C022 C01S C01R 110.5(18) . . ?
C022 C01S C026 109.5(18) . . ?
C026 C01S C00V 109.8(16) . . ?
C026 C01S C01R 110.4(18) . . ?
C01X C01T C00W 124.3(18) . . ?
C01J C01W C00S 109.3(17) . . ?
C01N C01X C02D 121(2) . . ?
C01T C01X C01N 116.7(19) . . ?
C01T C01X C02D 122.4(18) . . ?
C01M C01Y C02B 112(2) . . ?
C01P C01Y C01M 117(3) . . ?
C01P C01Y C02B 131(2) . . ?
C029 C023 C02I 118(2) . . ?
C029 C023 C02N 117(2) . . ?
C029 C023 C02R 122(2) . . ?
C02I C023 C02N 102(2) . . ?
C02I C023 C02R 100(2) . . ?
C02R C023 C02N 93.4(19) . . ?
C020 C029 C023 120.7(13) . . ?
C020 C029 C01B 120.0 . . ?
C01B C029 C023 119.3(13) . . ?
C029 C020 C027 120.0 . . ?
C020 C027 C02G 121.6(18) . . ?
C028 C027 C020 120.0 . . ?
C028 C027 C02G 118.3(18) . . ?
C027 C028 C01K 120.0 . . ?
C028 C01K C01E 119.4(16) . . ?
C01B C01K C01E 120.0(16) . . ?
C01B C01K C028 120.0 . . ?
C029 C01B O2 121.1(13) . . ?
C01K C01B O2 118.6(13) . . ?
C01K C01B C029 120.0 . . ?
O14 C02A C02X 108(3) . . ?
C02Y C02B C01Y 112(2) . . ?
C02Y C02B C33 91.3(18) . . ?
C33 C02B C01Y 117(2) . . ?
C23 C02B C01Y 113(2) . . ?
C23 C02B C02Y 114(3) . . ?
C23 C02B C33 107(3) . . ?
C02M C02D C01X 112.0(19) . . ?
C02M C02D C02O 119(2) . . ?
C02M C02D C02U 104(2) . . ?
C02O C02D C01X 115(2) . . ?
C02O C02D C02U 97.3(16) . . ?
C02U C02D C01X 107.7(19) . . ?
O14 C02F C02Q 107(2) . . ?
C027 C02G C24 110(2) . . ?
C02T C02G C027 109(2) . . ?
C02T C02G C24 115(2) . . ?
C42 C02G C027 117(3) . . ?
C42 C02G C02T 103(2) . . ?
C42 C02G C24 102(3) . . ?
C02F C02Q C02X 102(3) . . ?
C02A C02X C02Q 105(2) . . ?

loop_
_geom_bond_atom_site_label_1
_geom_bond_atom_site_label_2
_geom_bond_distance
_geom_bond_site_symmetry_2
_geom_bond_publ_flag
Nd1 O4 2.213(13) . ?
Nd1 O5 2.348(11) . ?
Nd1 O1 2.569(10) . ?
Nd1 O3 2.570(10) . ?
Nd1 O6 2.414(13) . ?
Nd1 O2 2.236(12) . ?
Nd1 N1 2.683(14) . ?
Nd2 O10 2.399(12) . ?
Nd2 O12 2.609(11) . ?
Nd2 O13 2.251(11) . ?
Nd2 O11 2.222(11) . ?
Nd2 N2 2.715(12) . ?
Nd2 O9 2.407(13) . ?
Nd2 O14 2.591(13) . ?
Zn1 O10 1.931(11) . ?
Zn1 O5 1.945(13) . ?
Zn1 O7 1.940(13) . ?
Zn1 O8 1.988(14) . ?
O4 C00Q 1.38(2) . ?
O10 C01G 1.39(2) . ?
O12 C00U 1.41(2) . ?
O12 C00Y 1.47(2) . ?
O13 C00O 1.32(2) . ?
O5 C00Z 1.441(19) . ?
O1 C00S 1.43(2) . ?
O1 C00X 1.48(2) . ?
O11 C011 1.34(2) . ?
O3 C016 1.41(3) . ?
O3 C018 1.43(2) . ?
N2 C00L 1.505(19) . ?
N2 C00R 1.47(2) . ?
N2 C01F 1.51(2) . ?
O6 C010 1.25(2) . ?
O2 C01B 1.401(16) . ?
N1 C014 1.53(2) . ?
N1 C01E 1.48(3) . ?
N1 C01I 1.54(3) . ?
O9 C01H 1.20(2) . ?
C00I C00L 1.55(2) . ?
C00I C00O 1.41(2) . ?
C00I C00P 1.36(2) . ?
O7 C010 1.27(2) . ?
O14 C02A 1.45(3) . ?
O14 C02F 1.45(3) . ?
O8 C01H 1.27(2) . ?
C00N C00Q 1.34(3) . ?
C00N C013 1.58(3) . ?
C00N C01M 1.43(3) . ?
C00O C00V 1.45(2) . ?
C00P C01C 1.38(2) . ?
C00Q C012 1.44(3) . ?
C00R C00U 1.54(3) . ?
C00S C01W 1.46(2) . ?
C00T C019 1.55(3) . ?
C00V C015 1.38(3) . ?
C00V C01S 1.56(3) . ?
C00W C011 1.38(2) . ?
C00W C019 1.54(3) . ?
C00W C01T 1.42(3) . ?
C00X C01J 1.53(2) . ?
C00Y C01G 1.52(3) . ?
C00Z C016 1.50(3) . ?
C010 C01Z 1.51(3) . ?
C011 C017 1.48(3) . ?
C012 C01I 1.43(3) . ?
C012 C01P 1.44(3) . ?
C013 C01A 1.46(3) . ?
C013 C01D 1.57(2) . ?
C013 C024 1.57(3) . ?
C014 C018 1.52(3) . ?
C015 C01C 1.40(3) . ?
C017 C01F 1.51(2) . ?
C017 C01N 1.36(3) . ?
C019 C01O 1.55(3) . ?
C019 C01V 1.56(2) . ?
C01C C01Q 1.58(3) . ?
C01E C01K 1.46(3) . ?
C01H C02C 1.52(3) . ?
C01J C01W 1.38(3) . ?
C01M C01Y 1.42(3) . ?
C01N C01X 1.41(3) . ?
C01P C01Y 1.34(3) . ?
C01Q C025 1.45(3) . ?
C01Q C02J 1.56(3) . ?
C01Q C02S 1.43(3) . ?
C01R C01S 1.55(3) . ?
C01S C022 1.49(3) . ?
C01S C026 1.55(3) . ?
C01T C01X 1.37(3) . ?
C01X C02D 1.56(3) . ?
C01Y C02B 1.62(4) . ?
C023 C029 1.487(16) . ?
C023 C02I 1.53(4) . ?
C023 C02N 1.74(3) . ?
C023 C02R 1.66(4) . ?
C029 C020 1.3900 . ?
C029 C01B 1.3900 . ?
C020 C027 1.3900 . ?
C027 C028 1.3900 . ?
C027 C02G 1.557(17) . ?
C028 C01K 1.3900 . ?
C01K C01B 1.3900 . ?
C02A C02X 1.48(4) . ?
C02B C02Y 1.46(3) . ?
C02B C33 1.59(4) . ?
C02B C23 1.41(4) . ?
C02D C02M 1.43(3) . ?
C02D C02O 1.44(3) . ?
C02D C02U 1.470(18) . ?
C02F C02Q 1.51(4) . ?
C02G C02T 1.55(4) . ?
C02G C24 1.60(4) . ?
C02G C42 1.44(4) . ?
C02Q C02X 1.61(5) . ?

loop_
_smtbx_masks_void_nr
_smtbx_masks_void_average_x
_smtbx_masks_void_average_y
_smtbx_masks_void_average_z
_smtbx_masks_void_volume
_smtbx_masks_void_count_electrons
_smtbx_masks_void_content
1 0.000 -0.748 0.000 1281.5 128.3 '3 C4 H8 O'
2 0.500 0.500 1.000 42.6 0.0 ?
3 0.429 0.547 0.555 13.9 0.6 ?
4 0.431 0.219 0.006 9.9 0.6 ?
5 0.443 0.595 0.220 10.1 0.0 ?
6 0.557 0.405 0.780 10.1 0.0 ?
7 0.571 0.453 0.445 13.9 0.4 ?
8 0.569 0.781 0.994 9.9 0.0 ?
